data_1528147
loop_
_publ_author_name
'Tronc, E.'
'Huber, M.'

_publ_section_title
;
 Polytypisme dans le systeme titane-soufre
;
_journal_name_full 'Journal of Physics and Chemistry of Solids'
_journal_page_first 2045
_journal_page_last 2058
_journal_volume 34
_journal_year 1973
_chemical_formula_sum 'S16 Ti9.2'
_chemical_name_systematic 'Ti9.2 S16'
_space_group_IT_number 160
_symmetry_space_group_name_Hall 'R 3 -2"'
_symmetry_space_group_name_H-M 'R 3 m :H'
_cell_angle_alpha 90
_cell_angle_beta 90
_cell_angle_gamma 120
_cell_formula_units_Z 3
_cell_length_a 3.42
_cell_length_b 3.42
_cell_length_c 137.7
_cell_volume 1394.816
_citation_journal_id_ASTM JPCSAW
_cod_data_source_file Tronc_JPCSAW_1973_1373.cif
_cod_data_source_block S16Ti9.2
_cod_database_code 1528147

loop_
_symmetry_equiv_pos_as_xyz
x,y,z
-y,x-y,z
-x+y,-x,z
-y,-x,z
x,x-y,z
-x+y,y,z
x+2/3,y+1/3,z+1/3
-y+2/3,x-y+1/3,z+1/3
-x+y+2/3,-x+1/3,z+1/3
-y+2/3,-x+1/3,z+1/3
x+2/3,x-y+1/3,z+1/3
-x+y+2/3,y+1/3,z+1/3
x+1/3,y+2/3,z+2/3
-y+1/3,x-y+2/3,z+2/3
-x+y+1/3,-x+2/3,z+2/3
-y+1/3,-x+2/3,z+2/3
x+1/3,x-y+2/3,z+2/3
-x+y+1/3,y+2/3,z+2/3

loop_
_atom_site_label
_atom_site_type_symbol
_atom_site_fract_x
_atom_site_fract_y
_atom_site_fract_z
_atom_site_occupancy
_atom_site_U_iso_or_equiv
Ti12 Ti 0 0 0.5208 0.15 0.0
Ti4 Ti 0 0 0.375 1 0.0
Ti2 Ti 0 0 0.125 1 0.0
Ti15 Ti 0 0 0.7708 0.15 0.0
S15 S 0 0 0.9271 1 0.0
S4 S 0 0 0.1979 1 0.0
S10 S 0 0 0.6146 1 0.0
S12 S 0 0 0.6979 1 0.0
S3 S 0 0 0.1563 1 0.0
S7 S 0 0 0.4063 1 0.0
Ti8 Ti 0 0 0.875 1 0.0
Ti13 Ti 0 0 0.4792 0.15 0.0
S13 S 0 0 0.8021 1 0.0
S14 S 0 0 0.8438 1 0.0
Ti3 Ti 0 0 0.2917 1 0.0
S11 S 0 0 0.6563 1 0.0
Ti7 Ti 0 0 0.75 1 0.0
S5 S 0 0 0.2396 1 0.0
Ti5 Ti 0 0 0.5 1 0.0
Ti1 Ti 0 0 0 1 0.0
S2 S 0 0 0.0938 1 0.0
Ti10 Ti 0 0 0.2708 0.15 0.0
S1 S 0 0 0.0521 1 0.0
Ti16 Ti 0 0 0.8958 0.15 0.0
Ti9 Ti 0 0 0.0208 0.15 0.0
Ti11 Ti 0 0 0.3125 0.15 0.0
Ti6 Ti 0 0 0.5833 1 0.0
S16 S 0 0 0.9688 1 0.0
S9 S 0 0 0.5521 1 0.0
S8 S 0 0 0.4479 1 0.0
S6 S 0 0 0.3438 1 0.0
Ti14 Ti 0 0 0.7292 0.15 0.0
